data_4111573
loop_
_publ_author_name
'John F. Berry'
'F. Albert Cotton'
'Chun Y. Liu'
'Tongbu Lu'
'Carlos A. Murillo'
'Boris S. Tsukerblat'
'Dino Villagr\'an'
'Xiaoping Wang'

_publ_contact_author_address
;  Laboratory for Molecular Structure and Bonding
   Dept. of Chemistry
   Texas A&M University, PO Box  30012
   College Station, TX 77842-3012, USA
;
_publ_contact_author_email cotton@tamu.edu
_publ_contact_author_fax '(979) 845 9351'
_publ_contact_author_name 'F. Albert Cotton'
_publ_contact_author_phone '(979) 845 4432'
_publ_section_title
;
 Modeling Spin Interactions in a Cyclic Trimer and a Cuboidal Co4O4 Core
 with Co(II) in Tetrahedral and Octahedral Environments
;
_journal_name_full 'Journal of the American Chemical Society'
_journal_page_first 4895
_journal_page_last 4902
_journal_paper_doi 10.1021/ja044185b
_journal_volume 127
_journal_year 2005
_chemical_formula_moiety 'Co3 C42 H48 N9 Cl3'
_chemical_formula_sum 'C42 H48 Cl3 Co3 N9'
_chemical_formula_weight 962.03
_chemical_name_common Co3(depa)3Cl3
_chemical_name_systematic
; 
 ? 
;
_space_group_IT_number 2
_symmetry_cell_setting triclinic
_symmetry_space_group_name_Hall '-P 1'
_symmetry_space_group_name_H-M 'P -1'
_atom_sites_solution_hydrogens geom
_atom_sites_solution_primary direct
_atom_sites_solution_secondary difmap
_audit_creation_method SHELXL-97
_cell_angle_alpha 85.2990(10)
_cell_angle_beta 85.0280(10)
_cell_angle_gamma 84.4210(10)
_cell_formula_units_Z 2
_cell_length_a 10.3578(6)
_cell_length_b 10.6941(6)
_cell_length_c 20.4826(12)
_cell_measurement_temperature 213(2)
_cell_measurement_theta_max 25.00
_cell_measurement_theta_min 2.63
_cell_volume 2243.4(2)
_computing_cell_refinement SAINT
_computing_data_collection SMART
_computing_data_reduction SAINT
_computing_structure_refinement 'SHELXL-97 (Sheldrick, 1997)'
_computing_structure_solution 'SHELXS-97 (Sheldrick, 1990)'
_diffrn_ambient_temperature 213(2)
_diffrn_measured_fraction_theta_full 0.981
_diffrn_measured_fraction_theta_max 0.981
_diffrn_measurement_device_type 'Bruker SMART 1000'
_diffrn_measurement_method '\w scans'
_diffrn_radiation_monochromator graphite
_diffrn_radiation_source 'normal-focus sealed tube'
_diffrn_radiation_type MoK\a
_diffrn_radiation_wavelength 0.71073
_diffrn_reflns_av_R_equivalents 0.0141
_diffrn_reflns_av_sigmaI/netI 0.0273
_diffrn_reflns_limit_h_max 12
_diffrn_reflns_limit_h_min -11
_diffrn_reflns_limit_k_max 11
_diffrn_reflns_limit_k_min -12
_diffrn_reflns_limit_l_max 24
_diffrn_reflns_limit_l_min -24
_diffrn_reflns_number 11830
_diffrn_reflns_theta_full 25.04
_diffrn_reflns_theta_max 25.04
_diffrn_reflns_theta_min 1.92
_diffrn_standards_number 0
_exptl_absorpt_coefficient_mu 1.315
_exptl_absorpt_correction_T_max 0.9372
_exptl_absorpt_correction_T_min 0.5535
_exptl_absorpt_correction_type multi-scan
_exptl_absorpt_process_details SADABS
_exptl_crystal_colour 'deep green'
_exptl_crystal_density_diffrn 1.424
_exptl_crystal_description block
_exptl_crystal_F_000 990
_exptl_crystal_size_max 0.51
_exptl_crystal_size_mid 0.34
_exptl_crystal_size_min 0.05
_refine_diff_density_max 0.717
_refine_diff_density_min -0.361
_refine_diff_density_rms 0.056
_refine_ls_extinction_method none
_refine_ls_goodness_of_fit_ref 1.037
_refine_ls_hydrogen_treatment mixed
_refine_ls_matrix_type full
_refine_ls_number_parameters 516
_refine_ls_number_reflns 7800
_refine_ls_number_restraints 12
_refine_ls_restrained_S_all 1.038
_refine_ls_R_factor_all 0.0432
_refine_ls_R_factor_gt 0.0345
_refine_ls_shift/su_max 0.001
_refine_ls_shift/su_mean 0.000
_refine_ls_structure_factor_coef Fsqd
_refine_ls_weighting_details 'calc w=1/[\s^2^(Fo^2^)+(0.0503P)^2^+1.3511P] where P=(Fo^2^+2Fc^2^)/3'
_refine_ls_weighting_scheme calc
_refine_ls_wR_factor_gt 0.0920
_refine_ls_wR_factor_ref 0.0979
_reflns_number_gt 6547
_reflns_number_total 7800
_reflns_threshold_expression >2sigma(I)
_cod_data_source_file ja044185bsi20040924_125756_2.cif
_cod_data_source_block cmpd1
_cod_database_code 4111573

loop_
_symmetry_equiv_pos_as_xyz
'x, y, z'
'-x, -y, -z'

loop_
_atom_site_label
_atom_site_type_symbol
_atom_site_fract_x
_atom_site_fract_y
_atom_site_fract_z
_atom_site_U_iso_or_equiv
_atom_site_adp_type
_atom_site_occupancy
_atom_site_symmetry_multiplicity
_atom_site_calc_flag
_atom_site_refinement_flags
_atom_site_disorder_assembly
_atom_site_disorder_group
Co1 Co 0.18104(4) 0.59485(3) 0.258735(19) 0.03860(11) Uani 1 1 d . . .
Co2 Co 0.57484(4) 0.72228(3) 0.338452(18) 0.03859(11) Uani 1 1 d . . .
Co3 Co 0.35939(4) 0.98143(3) 0.163293(17) 0.03633(11) Uani 1 1 d . . .
Cl1 Cl 0.03112(8) 0.46148(7) 0.24941(5) 0.0586(2) Uani 1 1 d . . .
Cl2 Cl 0.71905(9) 0.66888(8) 0.41313(5) 0.0670(3) Uani 1 1 d . . .
Cl3 Cl 0.37880(9) 1.14745(7) 0.09055(4) 0.0532(2) Uani 1 1 d . . .
N1 N 0.3590(2) 0.5045(2) 0.24458(11) 0.0367(5) Uani 1 1 d . . .
N2 N 0.4376(2) 0.6086(2) 0.33097(11) 0.0367(5) Uani 1 1 d . . .
N3 N 0.2055(2) 0.6126(2) 0.35285(12) 0.0420(6) Uani 1 1 d . . .
N4 N 0.3311(2) 0.8300(2) 0.11686(11) 0.0430(6) Uani 1 1 d . B .
N5 N 0.1801(2) 0.7587(2) 0.20509(11) 0.0386(5) Uani 1 1 d . B .
N6 N 0.1811(2) 0.9821(2) 0.20917(12) 0.0394(5) Uani 1 1 d . B .
N7 N 0.6581(2) 0.7717(2) 0.24907(12) 0.0401(5) Uani 1 1 d . . .
N8 N 0.4894(2) 0.9384(2) 0.22945(10) 0.0367(5) Uani 1 1 d . . .
N9 N 0.4914(2) 0.8977(2) 0.34688(11) 0.0398(5) Uani 1 1 d . . .
C1 C 0.7696(12) 0.2181(12) 0.1630(7) 0.0810(18) Uiso 0.418(12) 1 d P A 2
H1A H 0.8071 0.2550 0.1217 0.122 Uiso 0.418(12) 1 calc PR A 2
H1B H 0.6889 0.1841 0.1559 0.122 Uiso 0.418(12) 1 calc PR A 2
H1C H 0.8301 0.1511 0.1803 0.122 Uiso 0.418(12) 1 calc PR A 2
C1' C 0.7391(9) 0.1823(8) 0.1928(5) 0.0810(18) Uiso 0.582(12) 1 d P A 1
H1'A H 0.8271 0.1429 0.1861 0.122 Uiso 0.582(12) 1 calc PR A 1
H1'B H 0.6954 0.1824 0.1528 0.122 Uiso 0.582(12) 1 calc PR A 1
H1'C H 0.6921 0.1355 0.2282 0.122 Uiso 0.582(12) 1 calc PR A 1
C2 C 0.7432(3) 0.3153(4) 0.2103(2) 0.0702(11) Uani 1 1 d . . .
H2A H 0.7931 0.3614 0.1749 0.084 Uiso 1 1 calc R A 1
H2B H 0.7886 0.3146 0.2504 0.084 Uiso 1 1 calc R A 1
C3 C 0.6091(3) 0.3837(3) 0.22097(15) 0.0450(7) Uani 1 1 d . A .
C4 C 0.5063(3) 0.3587(3) 0.18516(15) 0.0452(7) Uani 1 1 d . . .
H4A H 0.5201 0.3011 0.1524 0.054 Uiso 1 1 calc R A .
C5 C 0.3866(3) 0.4191(3) 0.19852(14) 0.0422(7) Uani 1 1 d . A .
H5A H 0.3184 0.4007 0.1744 0.051 Uiso 1 1 calc R . .
C6 C 0.5822(3) 0.4681(3) 0.26807(14) 0.0409(6) Uani 1 1 d . . .
H6A H 0.6495 0.4865 0.2928 0.049 Uiso 1 1 calc R A .
C7 C 0.4561(3) 0.5284(2) 0.28052(13) 0.0351(6) Uani 1 1 d . A .
C8 C 0.3253(3) 0.6216(2) 0.37261(14) 0.0390(6) Uani 1 1 d . . .
C9 C 0.3399(3) 0.6442(3) 0.43843(14) 0.0456(7) Uani 1 1 d . . .
H9A H 0.4233 0.6522 0.4515 0.055 Uiso 1 1 calc R . .
C10 C 0.2334(4) 0.6547(3) 0.48403(16) 0.0550(8) Uani 1 1 d . . .
C11 C 0.1016(3) 0.6210(3) 0.39854(17) 0.0534(8) Uani 1 1 d . . .
H11A H 0.0188 0.6118 0.3851 0.064 Uiso 1 1 calc R . .
C12 C 0.1115(4) 0.6421(3) 0.46247(17) 0.0573(9) Uani 1 1 d . . .
H12A H 0.0367 0.6480 0.4919 0.069 Uiso 1 1 calc R . .
C13 C 0.2458(5) 0.6751(4) 0.55562(17) 0.0734(11) Uani 1 1 d . . .
H13A H 0.1812 0.7439 0.5682 0.088 Uiso 1 1 calc R . .
H13B H 0.2224 0.5989 0.5821 0.088 Uiso 1 1 calc R . .
C14 C 0.3717(5) 0.7043(6) 0.5735(2) 0.1023(17) Uani 1 1 d . . .
H14A H 0.3675 0.7133 0.6203 0.153 Uiso 1 1 calc R . .
H14B H 0.3946 0.7823 0.5497 0.153 Uiso 1 1 calc R . .
H14C H 0.4371 0.6366 0.5622 0.153 Uiso 1 1 calc R . .
C21 C 0.143(2) 0.519(2) -0.0119(10) 0.197(5) Uiso 0.479(10) 1 d PU B 1
H21D H 0.1319 0.4442 -0.0336 0.295 Uiso 0.479(10) 1 calc PR B 1
H21E H 0.1395 0.5919 -0.0435 0.295 Uiso 0.479(10) 1 calc PR B 1
H21F H 0.0743 0.5313 0.0229 0.295 Uiso 0.479(10) 1 calc PR B 1
C22 C 0.2676(6) 0.5051(5) 0.0158(2) 0.1027(17) Uani 0.479(10) 1 d PU B 1
H22A H 0.3369 0.4916 -0.0193 0.123 Uiso 0.479(10) 1 calc PR B 1
H22B H 0.2717 0.4307 0.0471 0.123 Uiso 0.479(10) 1 calc PR B 1
C21' C 0.3015(19) 0.4941(18) -0.0425(9) 0.197(5) Uiso 0.521(10) 1 d P B 2
H21A H 0.2807 0.4130 -0.0546 0.295 Uiso 0.521(10) 1 calc PR B 2
H21B H 0.3946 0.4999 -0.0500 0.295 Uiso 0.521(10) 1 calc PR B 2
H21C H 0.2560 0.5608 -0.0690 0.295 Uiso 0.521(10) 1 calc PR B 2
C22' C 0.2676(6) 0.5051(5) 0.0158(2) 0.1027(17) Uani 0.521(10) 1 d P B 2
H22C H 0.3096 0.4319 0.0403 0.123 Uiso 0.521(10) 1 calc PR B 2
H22D H 0.1739 0.4967 0.0213 0.123 Uiso 0.521(10) 1 calc PR B 2
C23 C 0.2903(4) 0.6201(3) 0.05062(17) 0.0644(9) Uani 1 1 d U . .
C24 C 0.3763(4) 0.7068(4) 0.02331(18) 0.0679(10) Uani 1 1 d . B .
H24A H 0.4224 0.6955 -0.0177 0.081 Uiso 1 1 calc R . .
C25 C 0.3923(4) 0.8085(3) 0.05738(15) 0.0569(9) Uani 1 1 d . . .
H25A H 0.4493 0.8669 0.0382 0.068 Uiso 1 1 calc R B .
C26 C 0.2247(3) 0.6438(3) 0.10964(15) 0.0498(7) Uani 1 1 d . B .
H26A H 0.1636 0.5889 0.1281 0.060 Uiso 1 1 calc R . .
C27 C 0.2458(3) 0.7486(2) 0.14390(14) 0.0402(6) Uani 1 1 d . . .
C28 C 0.1316(3) 0.8717(2) 0.23035(14) 0.0382(6) Uani 1 1 d . . .
C29 C 0.1206(3) 1.0910(3) 0.23251(16) 0.0457(7) Uani 1 1 d . . .
H29A H 0.1518 1.1679 0.2158 0.055 Uiso 1 1 calc R B .
C30 C 0.0184(3) 1.0937(3) 0.27834(16) 0.0495(7) Uani 1 1 d . B .
H30A H -0.0193 1.1709 0.2932 0.059 Uiso 1 1 calc R . .
C31 C 0.0256(3) 0.8709(3) 0.27811(15) 0.0444(7) Uani 1 1 d . B .
H31A H -0.0073 0.7939 0.2931 0.053 Uiso 1 1 calc R . .
C32 C -0.0312(3) 0.9801(3) 0.30349(16) 0.0496(7) Uani 1 1 d . . .
C33 C -0.1427(4) 0.9791(4) 0.3560(2) 0.0727(11) Uani 1 1 d . B .
H33A H -0.2020 1.0554 0.3492 0.087 Uiso 1 1 calc R . .
H33B H -0.1913 0.9062 0.3523 0.087 Uiso 1 1 calc R . .
C34 C -0.0959(5) 0.9733(4) 0.4236(2) 0.0971(16) Uani 1 1 d . . .
H34A H -0.1699 0.9730 0.4561 0.146 Uiso 1 1 calc R B .
H34B H -0.0490 1.0462 0.4277 0.146 Uiso 1 1 calc R . .
H34C H -0.0385 0.8971 0.4308 0.146 Uiso 1 1 calc R . .
C41 C 0.8309(17) 0.9918(19) 0.0332(8) 0.216(7) Uani 0.451(8) 1 d P C 2
H41A H 0.8720 1.0029 -0.0110 0.324 Uiso 0.451(8) 1 calc PR C 2
H41B H 0.8793 1.0308 0.0632 0.324 Uiso 0.451(8) 1 calc PR C 2
H41C H 0.7423 1.0308 0.0344 0.324 Uiso 0.451(8) 1 calc PR C 2
C41' C 0.9499(14) 0.8241(15) 0.0335(7) 0.216(7) Uani 0.549(8) 1 d P C 1
H41D H 0.9678 0.8541 -0.0121 0.324 Uiso 0.549(8) 1 calc PR C 1
H41E H 0.9641 0.7329 0.0377 0.324 Uiso 0.549(8) 1 calc PR C 1
H41F H 1.0075 0.8594 0.0606 0.324 Uiso 0.549(8) 1 calc PR C 1
C42 C 0.8298(4) 0.8588(5) 0.0526(2) 0.0856(13) Uani 1 1 d . . .
H42A H 0.7759 0.8266 0.0218 0.103 Uiso 1 1 calc R C 1
H42B H 0.8192 0.9508 0.0457 0.103 Uiso 1 1 calc R C 1
C43 C 0.7685(3) 0.8256(3) 0.12127(16) 0.0533(8) Uani 1 1 d . C .
C44 C 0.8268(3) 0.7318(3) 0.16363(17) 0.0558(8) Uani 1 1 d . . .
H44A H 0.9045 0.6854 0.1496 0.067 Uiso 1 1 calc R C .
C45 C 0.7702(3) 0.7083(3) 0.22529(16) 0.0491(7) Uani 1 1 d . C .
H45A H 0.8108 0.6447 0.2530 0.059 Uiso 1 1 calc R . .
C46 C 0.6560(3) 0.8907(3) 0.14516(14) 0.0455(7) Uani 1 1 d . . .
H46A H 0.6145 0.9543 0.1178 0.055 Uiso 1 1 calc R C .
C47 C 0.6010(3) 0.8648(2) 0.20956(13) 0.0370(6) Uani 1 1 d . C .
C48 C 0.4591(3) 0.9738(2) 0.29313(13) 0.0356(6) Uani 1 1 d . . .
C49 C 0.3932(3) 1.0932(3) 0.30100(14) 0.0408(6) Uani 1 1 d . . .
H49A H 0.3728 1.1454 0.2634 0.049 Uiso 1 1 calc R . .
C50 C 0.4580(3) 0.9418(3) 0.40703(14) 0.0494(8) Uani 1 1 d . . .
H50A H 0.4819 0.8902 0.4442 0.059 Uiso 1 1 calc R . .
C51 C 0.3921(4) 1.0559(3) 0.41676(15) 0.0531(8) Uani 1 1 d . . .
H51A H 0.3698 1.0808 0.4595 0.064 Uiso 1 1 calc R . .
C52 C 0.3578(3) 1.1361(3) 0.36177(15) 0.0471(7) Uani 1 1 d . . .
C53 C 0.2876(4) 1.2653(3) 0.36923(18) 0.0606(9) Uani 1 1 d . . .
H53A H 0.3480 1.3196 0.3845 0.073 Uiso 1 1 calc R . .
H53B H 0.2637 1.3011 0.3259 0.073 Uiso 1 1 calc R . .
C54 C 0.1698(4) 1.2686(4) 0.4147(2) 0.0820(13) Uani 1 1 d . . .
H54A H 0.1315 1.3548 0.4165 0.123 Uiso 1 1 calc R . .
H54B H 0.1924 1.2356 0.4582 0.123 Uiso 1 1 calc R . .
H54C H 0.1078 1.2174 0.3994 0.123 Uiso 1 1 calc R . .

loop_
_atom_site_aniso_label
_atom_site_aniso_U_11
_atom_site_aniso_U_22
_atom_site_aniso_U_33
_atom_site_aniso_U_23
_atom_site_aniso_U_13
_atom_site_aniso_U_12
Co1 0.0351(2) 0.0296(2) 0.0515(2) 0.00162(16) -0.00726(17) -0.00589(15)
Co2 0.0414(2) 0.0304(2) 0.0456(2) 0.00103(15) -0.01421(17) -0.00524(16)
Co3 0.0392(2) 0.0333(2) 0.0371(2) 0.00264(15) -0.00799(16) -0.00649(15)
Cl1 0.0401(4) 0.0401(4) 0.0981(6) 0.0009(4) -0.0167(4) -0.0117(3)
Cl2 0.0689(6) 0.0580(5) 0.0782(6) 0.0152(4) -0.0411(5) -0.0115(4)
Cl3 0.0771(6) 0.0423(4) 0.0430(4) 0.0088(3) -0.0158(4) -0.0204(4)
N1 0.0370(12) 0.0304(11) 0.0439(13) -0.0015(10) -0.0072(10) -0.0073(9)
N2 0.0388(13) 0.0323(12) 0.0395(12) -0.0036(9) -0.0035(10) -0.0045(9)
N3 0.0409(14) 0.0353(12) 0.0483(14) 0.0025(10) 0.0011(11) -0.0037(10)
N4 0.0493(14) 0.0399(13) 0.0409(13) -0.0021(10) -0.0065(11) -0.0085(11)
N5 0.0405(13) 0.0305(12) 0.0452(13) -0.0003(10) -0.0067(10) -0.0042(10)
N6 0.0378(13) 0.0310(12) 0.0494(13) 0.0017(10) -0.0081(10) -0.0031(10)
N7 0.0350(13) 0.0369(12) 0.0493(14) -0.0031(10) -0.0099(11) -0.0017(10)
N8 0.0374(13) 0.0384(12) 0.0341(12) -0.0008(9) -0.0058(10) -0.0014(10)
N9 0.0484(14) 0.0324(12) 0.0394(13) 0.0004(10) -0.0099(10) -0.0040(10)
C2 0.046(2) 0.074(2) 0.095(3) -0.039(2) -0.0124(19) 0.0069(17)
C3 0.0399(16) 0.0404(16) 0.0565(18) -0.0094(13) -0.0064(14) -0.0063(12)
C4 0.0436(17) 0.0417(16) 0.0527(17) -0.0137(13) -0.0045(14) -0.0067(13)
C5 0.0418(16) 0.0397(15) 0.0484(16) -0.0071(13) -0.0123(13) -0.0096(12)
C6 0.0373(15) 0.0380(15) 0.0496(16) -0.0054(12) -0.0113(13) -0.0066(12)
C7 0.0376(15) 0.0280(13) 0.0407(14) 0.0013(11) -0.0066(12) -0.0085(11)
C8 0.0465(17) 0.0243(13) 0.0455(16) 0.0021(11) -0.0029(13) -0.0037(11)
C9 0.0563(19) 0.0343(15) 0.0462(17) -0.0016(12) -0.0041(14) -0.0057(13)
C10 0.079(2) 0.0342(16) 0.0489(18) -0.0007(13) 0.0064(17) -0.0005(15)
C11 0.0456(18) 0.0454(18) 0.065(2) 0.0028(15) 0.0073(16) -0.0014(14)
C12 0.059(2) 0.0488(19) 0.059(2) -0.0008(15) 0.0156(17) 0.0014(16)
C13 0.113(4) 0.054(2) 0.050(2) -0.0086(16) 0.010(2) 0.000(2)
C14 0.118(4) 0.144(5) 0.050(2) -0.012(3) -0.008(2) -0.029(4)
C22 0.149(5) 0.085(3) 0.082(3) -0.041(3) 0.013(3) -0.038(3)
C22' 0.149(5) 0.085(3) 0.082(3) -0.041(3) 0.013(3) -0.038(3)
C23 0.086(3) 0.053(2) 0.057(2) -0.0141(16) -0.0071(19) -0.0135(19)
C24 0.087(3) 0.069(2) 0.0500(19) -0.0149(17) 0.0078(19) -0.021(2)
C25 0.071(2) 0.055(2) 0.0462(18) -0.0055(15) 0.0029(16) -0.0196(17)
C26 0.061(2) 0.0386(16) 0.0515(18) -0.0020(13) -0.0083(15) -0.0122(14)
C27 0.0441(16) 0.0330(14) 0.0441(16) 0.0029(12) -0.0125(13) -0.0027(12)
C28 0.0385(15) 0.0304(14) 0.0464(16) 0.0012(11) -0.0116(12) -0.0033(11)
C29 0.0413(17) 0.0294(14) 0.0658(19) 0.0027(13) -0.0096(14) -0.0012(12)
C30 0.0416(17) 0.0354(15) 0.071(2) -0.0073(14) -0.0034(15) 0.0026(13)
C31 0.0435(17) 0.0345(15) 0.0552(18) 0.0018(13) -0.0042(14) -0.0085(12)
C32 0.0415(17) 0.0428(17) 0.064(2) -0.0059(14) -0.0010(15) -0.0043(13)
C33 0.067(2) 0.055(2) 0.092(3) -0.014(2) 0.027(2) -0.0105(18)
C34 0.130(4) 0.070(3) 0.081(3) 0.002(2) 0.038(3) 0.001(3)
C41 0.172(10) 0.240(13) 0.172(9) 0.124(9) 0.109(8) 0.081(9)
C41' 0.172(10) 0.240(13) 0.172(9) 0.124(9) 0.109(8) 0.081(9)
C42 0.071(3) 0.123(4) 0.056(2) -0.011(2) 0.011(2) 0.010(3)
C43 0.0425(18) 0.069(2) 0.0494(18) -0.0152(16) -0.0022(14) -0.0034(15)
C44 0.0394(17) 0.064(2) 0.065(2) -0.0173(17) -0.0060(15) 0.0047(15)
C45 0.0396(17) 0.0476(17) 0.061(2) -0.0082(14) -0.0111(15) -0.0004(13)
C46 0.0422(17) 0.0514(17) 0.0430(16) -0.0043(13) -0.0060(13) -0.0021(13)
C47 0.0360(15) 0.0350(14) 0.0419(15) -0.0057(11) -0.0094(12) -0.0053(11)
C48 0.0361(15) 0.0330(14) 0.0383(14) 0.0009(11) -0.0063(11) -0.0059(11)
C49 0.0448(16) 0.0364(15) 0.0399(15) 0.0048(12) -0.0034(12) -0.0034(12)
C50 0.072(2) 0.0414(16) 0.0355(15) 0.0023(12) -0.0107(14) -0.0072(15)
C51 0.076(2) 0.0415(17) 0.0411(16) -0.0047(13) 0.0013(15) -0.0046(16)
C52 0.0554(19) 0.0375(16) 0.0466(17) 0.0010(13) 0.0020(14) -0.0047(13)
C53 0.076(2) 0.0394(17) 0.062(2) -0.0012(15) 0.0084(18) 0.0017(16)
C54 0.104(3) 0.059(2) 0.071(3) 0.0028(19) 0.025(2) 0.013(2)

loop_
_atom_type_symbol
_atom_type_description
_atom_type_scat_dispersion_real
_atom_type_scat_dispersion_imag
_atom_type_scat_source
C C 0.0033 0.0016 'International Tables Vol C Tables 4.2.6.8 and 6.1.1.4'
H H 0.0000 0.0000 'International Tables Vol C Tables 4.2.6.8 and 6.1.1.4'
N N 0.0061 0.0033 'International Tables Vol C Tables 4.2.6.8 and 6.1.1.4'
Cl Cl 0.1484 0.1585 'International Tables Vol C Tables 4.2.6.8 and 6.1.1.4'
Co Co 0.3494 0.9721 'International Tables Vol C Tables 4.2.6.8 and 6.1.1.4'

loop_
_geom_angle_atom_site_label_1
_geom_angle_atom_site_label_2
_geom_angle_atom_site_label_3
_geom_angle
N5 Co1 N3 112.39(9)
N5 Co1 N1 107.60(9)
N3 Co1 N1 91.73(9)
N5 Co1 Cl1 120.91(7)
N3 Co1 Cl1 110.88(7)
N1 Co1 Cl1 109.27(6)
N2 Co2 N9 108.90(9)
N2 Co2 N7 110.20(9)
N9 Co2 N7 91.15(9)
N2 Co2 Cl2 118.57(7)
N9 Co2 Cl2 111.57(7)
N7 Co2 Cl2 113.06(7)
N8 Co3 N6 108.72(9)
N8 Co3 N4 111.02(10)
N6 Co3 N4 91.00(10)
N8 Co3 Cl3 120.23(7)
N6 Co3 Cl3 112.19(7)
N4 Co3 Cl3 109.84(7)
C7 N1 C5 118.0(2)
C7 N1 Co1 120.42(18)
C5 N1 Co1 121.62(18)
C8 N2 C7 124.1(2)
C8 N2 Co2 118.22(17)
C7 N2 Co2 117.41(17)
C8 N3 C11 118.3(3)
C8 N3 Co1 120.71(19)
C11 N3 Co1 121.0(2)
C25 N4 C27 118.4(3)
C25 N4 Co3 121.5(2)
C27 N4 Co3 120.13(19)
C27 N5 C28 124.3(2)
C27 N5 Co1 112.78(17)
C28 N5 Co1 122.45(18)
C28 N6 C29 118.4(2)
C28 N6 Co3 120.03(19)
C29 N6 Co3 119.96(18)
C47 N7 C45 118.1(3)
C47 N7 Co2 121.00(19)
C45 N7 Co2 120.8(2)
C47 N8 C48 124.2(2)
C47 N8 Co3 116.48(17)
C48 N8 Co3 119.08(18)
C48 N9 C50 117.8(2)
C48 N9 Co2 121.31(19)
C50 N9 Co2 120.74(18)
C1 C2 C3 121.1(5)
C1' C2 C3 112.7(4)
C6 C3 C4 117.5(3)
C6 C3 C2 121.1(3)
C4 C3 C2 121.3(3)
C5 C4 C3 118.9(3)
C4 C5 N1 124.1(3)
C3 C6 C7 121.7(3)
N1 C7 N2 122.9(2)
N1 C7 C6 119.8(2)
N2 C7 C6 117.3(2)
N3 C8 N2 122.9(2)
N3 C8 C9 120.0(3)
N2 C8 C9 117.1(3)
C10 C9 C8 121.1(3)
C9 C10 C12 117.5(3)
C9 C10 C13 122.6(4)
C12 C10 C13 119.9(3)
C12 C11 N3 123.5(3)
C11 C12 C10 119.6(3)
C14 C13 C10 117.4(4)
C21 C22 C23 111.7(10)
C26 C23 C24 117.4(3)
C26 C23 C22 120.8(4)
C24 C23 C22 121.8(4)
C25 C24 C23 118.8(3)
N4 C25 C24 124.0(3)
C23 C26 C27 122.0(3)
N4 C27 N5 123.7(2)
N4 C27 C26 119.3(3)
N5 C27 C26 116.9(3)
N6 C28 N5 122.0(3)
N6 C28 C31 119.7(3)
N5 C28 C31 118.3(2)
C30 C29 N6 123.4(3)
C29 C30 C32 119.4(3)
C32 C31 C28 121.6(3)
C31 C32 C30 117.4(3)
C31 C32 C33 121.7(3)
C30 C32 C33 120.9(3)
C34 C33 C32 111.7(4)
C41' C42 C43 123.3(6)
C41 C42 C43 115.9(7)
C46 C43 C44 117.2(3)
C46 C43 C42 121.0(3)
C44 C43 C42 121.7(3)
C45 C44 C43 119.5(3)
N7 C45 C44 123.6(3)
C43 C46 C47 121.7(3)
N7 C47 N8 123.0(2)
N7 C47 C46 119.8(3)
N8 C47 C46 117.1(2)
N9 C48 N8 122.5(2)
N9 C48 C49 119.9(2)
N8 C48 C49 117.6(2)
C52 C49 C48 122.0(3)
C51 C50 N9 124.1(3)
C50 C51 C52 119.0(3)
C49 C52 C51 117.2(3)
C49 C52 C53 121.2(3)
C51 C52 C53 121.5(3)
C54 C53 C52 115.1(3)

loop_
_geom_bond_atom_site_label_1
_geom_bond_atom_site_label_2
_geom_bond_distance
Co1 N5 1.990(2)
Co1 N3 1.993(2)
Co1 N1 2.006(2)
Co1 Cl1 2.2379(8)
Co2 N2 1.981(2)
Co2 N9 2.003(2)
Co2 N7 2.008(2)
Co2 Cl2 2.2325(8)
Co3 N8 1.989(2)
Co3 N6 1.998(2)
Co3 N4 2.002(2)
Co3 Cl3 2.2354(8)
N1 C7 1.352(3)
N1 C5 1.360(4)
N2 C8 1.384(4)
N2 C7 1.386(3)
N3 C8 1.352(4)
N3 C11 1.365(4)
N4 C25 1.350(4)
N4 C27 1.353(4)
N5 C27 1.380(4)
N5 C28 1.386(4)
N6 C28 1.356(3)
N6 C29 1.369(4)
N7 C47 1.354(3)
N7 C45 1.359(4)
N8 C47 1.384(4)
N8 C48 1.389(3)
N9 C48 1.360(3)
N9 C50 1.360(4)
C1 C2 1.468(11)
C1' C2 1.501(9)
C2 C3 1.513(4)
C3 C6 1.368(4)
C3 C4 1.402(4)
C4 C5 1.359(4)
C6 C7 1.412(4)
C8 C9 1.412(4)
C9 C10 1.384(4)
C10 C12 1.395(5)
C10 C13 1.518(5)
C11 C12 1.361(5)
C13 C14 1.454(6)
C21 C22 1.44(2)
C22 C23 1.518(5)
C23 C26 1.364(5)
C23 C24 1.399(5)
C24 C25 1.370(5)
C26 C27 1.413(4)
C28 C31 1.406(4)
C29 C30 1.353(4)
C30 C32 1.407(4)
C31 C32 1.375(4)
C32 C33 1.509(5)
C33 C34 1.501(6)
C41 C42 1.446(18)
C41' C42 1.299(12)
C42 C43 1.522(5)
C43 C46 1.372(4)
C43 C44 1.398(5)
C44 C45 1.360(5)
C46 C47 1.408(4)
C48 C49 1.403(4)
C49 C52 1.369(4)
C50 C51 1.359(4)
C51 C52 1.408(4)
C52 C53 1.511(4)
C53 C54 1.468(5)
